data_4116491
loop_
_publ_author_name
'Tadashi Yamaguchi'
'Fumie Yamazaki'
'Tasuku Ito'

_publ_contact_author_address
;
Department of Chemistry, Graduate School of Science,
Tohoku University,Sendai  980-8578, JAPAN
;
_publ_contact_author_email ' Ito@agnus.chem.tohoku.ac.jp '
_publ_contact_author_fax ' +81 22 217 6548 '
_publ_contact_author_name ' Tasuku ITO '
_publ_contact_author_phone ' +81 22 217 6544 '
_publ_section_title
;
 The First Examples of Platinum(II)-Cadmium(II) Bonds: The Role of Strong
 Field Ligands in Making Dative Pt\\rightarrowM Bonds
;
_journal_name_full 'Journal of the American Chemical Society'
_journal_page_first 7405
_journal_page_last 7406
_journal_paper_doi 10.1021/ja991053n
_journal_volume 121
_journal_year 1999
_chemical_formula_moiety 'C20 H34 Cd Cl2 N6 O8 Pt '
_chemical_formula_sum 'C20 H34 Cd Cl2 N6 O8 Pt'
_chemical_formula_weight 864.93
_space_group_IT_number 5
_symmetry_cell_setting monoclinic
_symmetry_Int_Tables_number 5
_symmetry_space_group_name_Hall 'C 2y'
_symmetry_space_group_name_H-M 'C 1 2 1'
_audit_creation_date 'Fri Mar  5 13:38:16 1999'
_audit_creation_method 'SHELX & manual'
_cell_angle_alpha 90
_cell_angle_beta 120.944(2)
_cell_angle_gamma 90
_cell_formula_units_Z 4
_cell_length_a 20.966(2)
_cell_length_b 11.314(1)
_cell_length_c 16.582(2)
_cell_measurement_temperature 293(2)
_cell_volume 3373.6(6)
_computing_cell_refinement 'Bruker SMART'
_computing_data_collection 'Bruker SMART'
_computing_data_reduction 'Bruker SHELXTL'
_computing_molecular_graphics ORTEP
_computing_structure_refinement SHELXL-93
_computing_structure_solution 'DIRDIF92 (PATTY)'
_diffrn_ambient_temperature 293(2)
_diffrn_measurement_device_type 'CCD area detector'
_diffrn_measurement_method 'phi and omega scans'
_diffrn_radiation_monochromator graphite
_diffrn_radiation_source 'sealed tube'
_diffrn_radiation_type 'Mo K\a'
_diffrn_radiation_wavelength 0.7107
_diffrn_reflns_av_R_equivalents 0.049
_diffrn_reflns_limit_h_max 22
_diffrn_reflns_limit_h_min -27
_diffrn_reflns_limit_k_max 14
_diffrn_reflns_limit_k_min -13
_diffrn_reflns_limit_l_max 21
_diffrn_reflns_limit_l_min 0
_diffrn_reflns_number 10290
_diffrn_reflns_theta_max 27.52
_exptl_absorpt_coefficient_mu 4.960
_exptl_absorpt_correction_T_max 0.74593
_exptl_absorpt_correction_T_min 0.43175
_exptl_absorpt_correction_type integration
_exptl_crystal_colour yellow
_exptl_crystal_density_diffrn 1.703
_exptl_crystal_description prizmatic
_exptl_crystal_F_000 1680.00
_exptl_crystal_size_max 0.300
_exptl_crystal_size_mid 0.220
_exptl_crystal_size_min 0.050
_refine_diff_density_max 0.81
_refine_diff_density_min -0.57
_refine_diff_density_rms 0.12
_refine_ls_abs_structure_Flack 0.00000
_refine_ls_extinction_coef 0.0000
_refine_ls_extinction_expression Fc^*^=kFc[1+0.001xFc^2^\l^3^/sin(2\q)]^-1/4^
_refine_ls_extinction_method SHELXL
_refine_ls_goodness_of_fit_ref 0.941
_refine_ls_hydrogen_treatment noref
_refine_ls_matrix_type full
_refine_ls_number_parameters 380
_refine_ls_number_reflns 4472
_refine_ls_number_restraints 1
_refine_ls_restrained_S_all 0.941
_refine_ls_R_factor_all 0.0615
_refine_ls_R_factor_gt 0.0373
_refine_ls_shift/su_max 4.4300
_refine_ls_shift/su_mean 0.3950
_refine_ls_structure_factor_coef Fsqd
_refine_ls_weighting_details 'w = 1/[\s^2^(Fo^2^) + (0.0451P)^2^+0.0000P] where P=(Fo^2^+2Fc^2^)/3'
_refine_ls_weighting_scheme calc
_refine_ls_wR_factor_ref 0.0876
_reflns_number_gt 4472
_reflns_number_total 6231
_reflns_threshold_expression >2sigma(I)
_cod_data_source_file ja991053n_2.cif
_cod_data_source_block '[PtMe2(bpy)][Cd(cyclen)](ClO4)2'
_cod_original_cell_volume 3373.7(5)
_cod_original_sg_symbol_H-M 'C 2 '
_cod_original_formula_sum 'C20 H34 Cd Cl2 N6 O8 Pt '
_cod_database_code 4116491

loop_
_symmetry_equiv_pos_as_xyz
x,y,z
-x,y,-z
1/2+x,1/2+y,z
1/2-x,1/2+y,-z

loop_
_atom_site_label
_atom_site_type_symbol
_atom_site_fract_x
_atom_site_fract_y
_atom_site_fract_z
_atom_site_U_iso_or_equiv
_atom_site_adp_type
_atom_site_occupancy
_atom_site_calc_flag
Pt Pt -0.04761(1) -0.0097(2) 0.06085(2) 0.0557(1) Uani 1.00 d
Cd Cd -0.10723(3) -0.0099(3) 0.16560(3) 0.0568(1) Uani 1.00 d
Cl(1) Cl 0.1924(1) -0.004(1) 0.5361(2) 0.0859(9) Uani 1.00 d
Cl(2) Cl -0.1011(2) -0.5110(10) 0.1321(2) 0.1083(9) Uani 1.00 d
O(1) O 0.167(1) 0.036(3) 0.458(1) 0.30(2) Uani 1.00 d
O(2) O 0.1528(10) -0.112(2) 0.527(2) 0.22(1) Uani 1.00 d
O(3) O 0.2588(8) -0.043(2) 0.559(2) 0.35(2) Uani 1.00 d
O(4) O 0.186(2) 0.046(2) 0.592(2) 0.37(2) Uani 1.00 d
O(5) O -0.0516(8) -0.555(2) 0.2127(9) 0.27(2) Uani 1.00 d
O(6) O -0.1554(9) -0.594(1) 0.0942(10) 0.192(10) Uani 1.00 d
O(7) O -0.0722(10) -0.526(2) 0.071(1) 0.29(1) Uani 1.00 d
O(8) O -0.128(2) -0.407(1) 0.117(2) 0.26(1) Uani 1.00 d
O(9) O 0.3447(8) -0.030(4) 0.400(1) 0.28(1) Uani 1.00 d
N(1) N 0.0374(9) 0.112(2) 0.146(1) 0.058(5) Uani 1.00 d
N(2) N 0.042(1) -0.122(2) 0.154(2) 0.069(7) Uani 1.00 d
N(3) N -0.121(2) 0.176(2) 0.222(2) 0.13(1) Uani 1.00 d
N(4) N -0.0149(4) -0.019(4) 0.3258(6) 0.110(5) Uani 1.00 d
N(5) N -0.124(1) -0.188(2) 0.216(1) 0.085(7) Uani 1.00 d
N(6) N -0.2322(4) -0.007(3) 0.1123(6) 0.104(3) Uani 1.00 d
C(1) C -0.123(2) -0.137(2) -0.022(2) 0.121(10) Uani 1.00 d
C(2) C -0.1282(8) 0.113(2) -0.013(1) 0.060(5) Uani 1.00 d
C(3) C 0.030(2) 0.228(2) 0.142(2) 0.083(8) Uani 1.00 d
C(4) C 0.091(2) 0.294(2) 0.210(2) 0.13(1) Uani 1.00 d
C(5) C 0.155(2) 0.249(3) 0.266(3) 0.11(1) Uani 1.00 d
C(6) C 0.164(2) 0.136(3) 0.280(2) 0.092(9) Uani 1.00 d
C(7) C 0.106(2) 0.053(3) 0.216(2) 0.065(7) Uani 1.00 d
C(8) C 0.099(2) -0.076(3) 0.215(2) 0.072(9) Uani 1.00 d
C(9) C 0.161(2) -0.128(3) 0.280(2) 0.097(9) Uani 1.00 d
C(10) C 0.158(2) -0.252(4) 0.284(3) 0.16(2) Uani 1.00 d
C(11) C 0.100(3) -0.310(3) 0.217(4) 0.15(2) Uani 1.00 d
C(12) C 0.039(2) -0.241(3) 0.149(2) 0.106(9) Uani 1.00 d
C(13) C -0.043(3) 0.166(3) 0.326(2) 0.19(2) Uani 1.00 d
C(14) C -0.029(1) 0.061(2) 0.378(1) 0.114(6) Uani 1.00 d
C(15) C -0.027(2) -0.166(4) 0.353(2) 0.16(2) Uani 1.00 d
C(16) C -0.091(2) -0.193(2) 0.316(2) 0.14(1) Uani 1.00 d
C(17) C -0.218(3) -0.183(2) 0.172(4) 0.21(3) Uani 1.00 d
C(18) C -0.2526(8) -0.086(2) 0.158(1) 0.115(6) Uani 1.00 d
C(19) C -0.236(2) 0.147(3) 0.134(2) 0.17(2) Uani 1.00 d
C(20) C -0.181(3) 0.185(3) 0.222(3) 0.20(2) Uani 1.00 d
C(21) C 0.382(1) -0.025(7) 0.482(1) 0.23(1) Uani 1.00 d
C(22) C 0.419(3) -0.102(4) 0.526(3) 0.32(2) Uani 1.00 d
C(23) C 0.391(2) 0.108(3) 0.533(3) 0.16(1) Uani 1.00 d
H(1) H -0.1694 -0.1298 -0.0003 0.1109 Uiso 1.00 calc
H(2) H -0.1075 -0.2177 0.0144 0.1109 Uiso 1.00 calc
H(3) H -0.1463 -0.1395 -0.0752 0.1109 Uiso 1.00 calc
H(4) H -0.1346 0.1107 -0.0818 0.0878 Uiso 1.00 calc
H(5) H -0.1731 0.0886 -0.0246 0.0878 Uiso 1.00 calc
H(6) H -0.1132 0.1865 0.0065 0.0878 Uiso 1.00 calc
H(7) H -0.0185 0.2666 0.0934 0.1152 Uiso 1.00 calc
H(8) H 0.0846 0.3835 0.1882 0.1623 Uiso 1.00 calc
H(9) H 0.1940 0.3030 0.3153 0.1325 Uiso 1.00 calc
H(10) H 0.2169 0.0966 0.3370 0.1525 Uiso 1.00 calc
H(11) H 0.2041 -0.0892 0.3191 0.1002 Uiso 1.00 calc
H(12) H 0.1979 -0.2910 0.3348 0.2144 Uiso 1.00 calc
H(13) H 0.0971 -0.3958 0.2183 0.1414 Uiso 1.00 calc
H(14) H -0.0067 -0.2857 0.1008 0.1135 Uiso 1.00 calc
H(15) H -0.1198 0.2420 0.1840 0.1433 Uiso 1.00 calc
H(16) H 0.0338 -0.0035 0.3322 0.1222 Uiso 1.00 calc
H(17) H -0.1066 -0.2475 0.1941 0.1068 Uiso 1.00 calc
H(18) H -0.2625 -0.0148 0.0448 0.1257 Uiso 1.00 calc
H(19) H -0.0362 0.2295 0.3651 0.2412 Uiso 1.00 calc
H(20) H -0.0023 0.1690 0.3117 0.2412 Uiso 1.00 calc
H(21) H -0.0587 0.0437 0.3946 0.1643 Uiso 1.00 calc
H(22) H 0.0181 0.0998 0.4260 0.1643 Uiso 1.00 calc
H(23) H -0.0071 -0.1783 0.4137 0.2143 Uiso 1.00 calc
H(24) H 0.0013 -0.2184 0.3302 0.2143 Uiso 1.00 calc
H(25) H -0.1045 -0.2723 0.3130 0.2624 Uiso 1.00 calc
H(26) H -0.1233 -0.1407 0.3171 0.2624 Uiso 1.00 calc
H(27) H -0.2393 -0.2268 0.1021 0.2615 Uiso 1.00 calc
H(28) H -0.2300 -0.2509 0.1997 0.2615 Uiso 1.00 calc
H(29) H -0.3029 -0.0894 0.1320 0.2287 Uiso 1.00 calc
H(30) H -0.2306 -0.0541 0.2240 0.2287 Uiso 1.00 calc
H(31) H -0.2810 0.1364 0.1499 0.2175 Uiso 1.00 calc
H(32) H -0.2451 0.1850 0.0948 0.2175 Uiso 1.00 calc
H(33) H -0.1983 0.2534 0.2257 0.1577 Uiso 1.00 calc
H(34) H -0.1793 0.1277 0.2692 0.1577 Uiso 1.00 calc

loop_
_atom_site_aniso_label
_atom_site_aniso_U_11
_atom_site_aniso_U_22
_atom_site_aniso_U_33
_atom_site_aniso_U_12
_atom_site_aniso_U_13
_atom_site_aniso_U_23
Pt 0.0608(2) 0.0590(2) 0.0608(2) 0.0014(9) 0.0411(1) 0.0010(8)
Cd 0.0599(3) 0.0692(3) 0.0520(3) -0.003(2) 0.0363(3) -0.006(2)
Cl(1) 0.071(1) 0.119(3) 0.071(1) -0.014(6) 0.039(1) -0.016(5)
Cl(2) 0.097(2) 0.065(2) 0.126(2) -0.021(6) 0.032(2) -0.010(7)
O(1) 0.31(2) 0.49(6) 0.18(1) 0.13(3) 0.18(1) 0.21(3)
O(2) 0.17(1) 0.17(1) 0.31(3) -0.10(1) 0.12(2) -0.01(2)
O(3) 0.14(1) 0.28(3) 0.61(4) 0.13(2) 0.18(2) 0.29(3)
O(4) 0.58(4) 0.45(5) 0.30(2) -0.31(3) 0.37(3) -0.28(3)
O(5) 0.17(1) 0.41(5) 0.118(8) 0.05(2) -0.019(8) 0.07(1)
O(6) 0.16(1) 0.20(2) 0.111(9) -0.13(1) -0.007(8) 0.016(9)
O(7) 0.29(2) 0.31(3) 0.27(2) 0.13(2) 0.14(1) -0.09(2)
O(8) 0.48(4) 0.039(7) 0.46(4) -0.02(1) 0.38(3) -0.04(1)
O(9) 0.18(1) 0.44(4) 0.21(1) -0.06(3) 0.09(1) -0.16(3)
N(1) 0.035(8) 0.08(1) 0.07(1) 0.002(7) 0.031(8) 0.003(9)
N(2) 0.12(2) 0.03(1) 0.09(2) 0.01(1) 0.08(1) 0.020(10)
N(3) 0.25(3) 0.07(1) 0.20(3) 0.02(2) 0.20(3) 0.01(2)
N(4) 0.062(4) 0.20(1) 0.060(5) 0.00(2) 0.025(4) -0.04(2)
N(5) 0.14(2) 0.06(1) 0.08(1) 0.02(1) 0.07(1) 0.010(8)
N(6) 0.057(4) 0.180(10) 0.075(5) 0.02(2) 0.033(4) 0.06(1)
C(1) 0.16(2) 0.13(2) 0.08(1) -0.02(2) 0.07(1) 0.03(1)
C(2) 0.047(7) 0.09(1) 0.056(8) 0.024(7) 0.039(7) 0.045(8)
C(3) 0.10(2) 0.024(9) 0.17(2) -0.010(9) 0.10(2) 0.01(1)
C(4) 0.09(1) 0.06(1) 0.20(3) -0.03(1) 0.05(1) -0.05(1)
C(5) 0.13(2) 0.09(2) 0.17(2) -0.07(2) 0.11(2) -0.08(2)
C(6) 0.10(2) 0.11(2) 0.09(2) -0.04(1) 0.06(1) -0.04(1)
C(7) 0.06(1) 0.10(2) 0.04(1) 0.01(1) 0.03(1) -0.01(1)
C(8) 0.07(2) 0.07(2) 0.09(2) 0.02(1) 0.06(2) 0.01(1)
C(9) 0.09(2) 0.11(2) 0.09(2) 0.02(1) 0.04(1) 0.03(1)
C(10) 0.15(3) 0.19(3) 0.11(2) 0.06(3) 0.06(2) 0.04(2)
C(11) 0.26(4) 0.08(2) 0.26(5) 0.06(3) 0.23(4) 0.07(3)
C(12) 0.10(2) 0.11(2) 0.12(2) -0.01(1) 0.06(1) 0.03(1)
C(13) 0.38(6) 0.14(2) 0.08(2) -0.15(3) 0.14(3) -0.09(1)
C(14) 0.11(1) 0.18(2) 0.060(8) 0.00(1) 0.050(8) -0.03(1)
C(15) 0.13(2) 0.29(5) 0.08(2) 0.10(3) 0.07(2) 0.08(2)
C(16) 0.16(2) 0.13(2) 0.11(2) -0.02(2) 0.07(2) 0.01(1)
C(17) 0.33(6) 0.06(1) 0.46(7) -0.10(3) 0.36(6) -0.09(3)
C(18) 0.063(8) 0.20(2) 0.10(1) -0.024(9) 0.049(8) 0.01(1)
C(19) 0.17(2) 0.29(4) 0.10(1) 0.17(2) 0.11(1) 0.10(2)
C(20) 0.38(5) 0.06(1) 0.36(5) -0.05(2) 0.33(5) -0.05(2)
C(21) 0.15(2) 0.39(4) 0.10(1) 0.07(4) 0.03(1) -0.08(4)
C(22) 0.31(5) 0.33(4) 0.21(3) 0.05(3) 0.06(3) 0.10(3)
C(23) 0.22(3) 0.10(2) 0.17(3) -0.08(2) 0.11(2) -0.08(2)

loop_
_atom_type_symbol
_atom_type_description
_atom_type_scat_dispersion_real
_atom_type_scat_dispersion_imag
_atom_type_scat_source
Pt Pt -1.703 8.390
;International Tables for Crystallography
(1992, Vol. C, Tables 4.2.6.8 and 6.1.1.4)
;
Cd Cd -0.807 1.202
;International Tables for Crystallography
(1992, Vol. C, Tables 4.2.6.8 and 6.1.1.4)
;
N N 0.006 0.003
;International Tables for Crystallography
(1992, Vol. C, Tables 4.2.6.8 and 6.1.1.4)
;
Cl Cl 0.148 0.159
;International Tables for Crystallography
(1992, Vol. C, Tables 4.2.6.8 and 6.1.1.4)
;
O O 0.011 0.006
;International Tables for Crystallography
(1992, Vol. C, Tables 4.2.6.8 and 6.1.1.4)
;
C C 0.003 0.002
;International Tables for Crystallography
(1992, Vol. C, Tables 4.2.6.8 and 6.1.1.4)
;
H H 0.000 0.000
;International Tables for Crystallography
(1992, Vol. C, Table 6.1.1.4)
;

loop_
_geom_angle_atom_site_label_1
_geom_angle_atom_site_label_2
_geom_angle_atom_site_label_3
_geom_angle
_geom_angle_site_symmetry_1
_geom_angle_site_symmetry_2
_geom_angle_site_symmetry_3
_geom_angle_publ_flag
Cd Pt N(1) 94.6(7) 1_555 1_555 1_555 yes
Cd Pt N(2) 93.6(10) 1_555 1_555 1_555 yes
Cd Pt C(1) 88(1) 1_555 1_555 1_555 yes
Cd Pt C(2) 82.5(6) 1_555 1_555 1_555 yes
N(1) Pt N(2) 77.1(7) 1_555 1_555 1_555 yes
N(1) Pt C(1) 174(1) 1_555 1_555 1_555 yes
N(1) Pt C(2) 96.4(6) 1_555 1_555 1_555 yes
N(2) Pt C(1) 98.8(9) 1_555 1_555 1_555 yes
N(2) Pt C(2) 172.2(8) 1_555 1_555 1_555 yes
C(1) Pt C(2) 87.9(9) 1_555 1_555 1_555 yes
Pt Cd N(3) 117(1) 1_555 1_555 1_555 yes
Pt Cd N(4) 110.7(3) 1_555 1_555 1_555 yes
Pt Cd N(5) 117.8(7) 1_555 1_555 1_555 yes
Pt Cd N(6) 125.9(2) 1_555 1_555 1_555 yes
N(3) Cd N(4) 77(1) 1_555 1_555 1_555 yes
N(3) Cd N(5) 124(1) 1_555 1_555 1_555 yes
N(3) Cd N(6) 78(1) 1_555 1_555 1_555 yes
N(4) Cd N(5) 75.0(10) 1_555 1_555 1_555 yes
N(4) Cd N(6) 123.4(4) 1_555 1_555 1_555 yes
N(5) Cd N(6) 77.8(10) 1_555 1_555 1_555 yes
O(1) Cl(1) O(2) 107(1) 1_555 1_555 1_555 yes
O(1) Cl(1) O(3) 104(1) 1_555 1_555 1_555 yes
O(1) Cl(1) O(4) 120(2) 1_555 1_555 1_555 yes
O(2) Cl(1) O(3) 102(1) 1_555 1_555 1_555 yes
O(2) Cl(1) O(4) 101(1) 1_555 1_555 1_555 yes
O(3) Cl(1) O(4) 118(1) 1_555 1_555 1_555 yes
O(5) Cl(2) O(6) 104(1) 1_555 1_555 1_555 yes
O(5) Cl(2) O(7) 106(1) 1_555 1_555 1_555 yes
O(5) Cl(2) O(8) 126(1) 1_555 1_555 1_555 yes
O(6) Cl(2) O(7) 98(1) 1_555 1_555 1_555 yes
O(6) Cl(2) O(8) 111(1) 1_555 1_555 1_555 yes
O(7) Cl(2) O(8) 105(2) 1_555 1_555 1_555 yes
Pt N(1) C(3) 125(1) 1_555 1_555 1_555 yes
Pt N(1) C(7) 112(1) 1_555 1_555 1_555 yes
C(3) N(1) C(7) 122(1) 1_555 1_555 1_555 yes
Pt N(2) C(8) 118(1) 1_555 1_555 1_555 yes
Pt N(2) C(12) 123(1) 1_555 1_555 1_555 yes
C(8) N(2) C(12) 118(2) 1_555 1_555 1_555 yes
Cd N(3) C(13) 95(1) 1_555 1_555 1_555 yes
Cd N(3) C(20) 113(2) 1_555 1_555 1_555 yes
C(13) N(3) C(20) 117(4) 1_555 1_555 1_555 yes
Cd N(4) C(14) 111(1) 1_555 1_555 1_555 yes
Cd N(4) C(15) 100(1) 1_555 1_555 1_555 yes
C(14) N(4) C(15) 110(1) 1_555 1_555 1_555 yes
Cd N(5) C(16) 112(1) 1_555 1_555 1_555 yes
Cd N(5) C(17) 100(1) 1_555 1_555 1_555 yes
Cd N(5) H(17) 108(2) 1_555 1_555 1_555 no
C(16) N(5) C(17) 105(3) 1_555 1_555 1_555 yes
Cd N(6) C(18) 113(1) 1_555 1_555 1_555 yes
Cd N(6) C(19) 95(1) 1_555 1_555 1_555 yes
C(18) N(6) C(19) 117(1) 1_555 1_555 1_555 yes
N(1) C(3) C(4) 117(2) 1_555 1_555 1_555 yes
C(3) C(4) C(5) 122(2) 1_555 1_555 1_555 yes
C(4) C(5) C(6) 122(2) 1_555 1_555 1_555 yes
C(5) C(6) C(7) 120(2) 1_555 1_555 1_555 yes
N(1) C(7) C(6) 113(2) 1_555 1_555 1_555 yes
N(1) C(7) C(8) 112(2) 1_555 1_555 1_555 yes
C(6) C(7) C(8) 133(2) 1_555 1_555 1_555 yes
N(2) C(8) C(7) 119(2) 1_555 1_555 1_555 yes
N(2) C(8) C(9) 128(2) 1_555 1_555 1_555 yes
C(7) C(8) C(9) 111(2) 1_555 1_555 1_555 yes
C(8) C(9) C(10) 115(3) 1_555 1_555 1_555 yes
C(9) C(10) C(11) 120(3) 1_555 1_555 1_555 yes
C(10) C(11) C(12) 116(3) 1_555 1_555 1_555 yes
N(2) C(12) C(11) 120(2) 1_555 1_555 1_555 yes
N(3) C(13) C(14) 118(2) 1_555 1_555 1_555 yes
N(4) C(14) C(13) 102(2) 1_555 1_555 1_555 yes
N(4) C(15) C(16) 112(2) 1_555 1_555 1_555 yes
N(5) C(16) C(15) 109(3) 1_555 1_555 1_555 yes
N(5) C(17) C(18) 121(2) 1_555 1_555 1_555 yes
N(6) C(18) C(17) 110(3) 1_555 1_555 1_555 yes
N(6) C(19) C(20) 114(2) 1_555 1_555 1_555 yes
N(3) C(20) C(19) 105(4) 1_555 1_555 1_555 yes
O(9) C(21) C(22) 121(6) 1_555 1_555 1_555 yes
O(9) C(21) C(23) 117(5) 1_555 1_555 1_555 yes
C(22) C(21) C(23) 120(2) 1_555 1_555 1_555 yes

loop_
_geom_bond_atom_site_label_1
_geom_bond_atom_site_label_2
_geom_bond_distance
_geom_bond_site_symmetry_1
_geom_bond_site_symmetry_2
_geom_bond_publ_flag
Pt Cd 2.6101(8) 1_555 1_555 yes
Pt N(1) 2.12(2) 1_555 1_555 yes
Pt N(2) 2.13(2) 1_555 1_555 yes
Pt C(1) 2.06(2) 1_555 1_555 yes
Pt C(2) 2.04(2) 1_555 1_555 yes
Cd N(3) 2.38(3) 1_555 1_555 yes
Cd N(4) 2.350(7) 1_555 1_555 yes
Cd N(5) 2.28(2) 1_555 1_555 yes
Cd N(6) 2.295(7) 1_555 1_555 yes
Cl(1) O(1) 1.21(2) 1_555 1_555 yes
Cl(1) O(2) 1.44(2) 1_555 1_555 yes
Cl(1) O(3) 1.31(2) 1_555 1_555 yes
Cl(1) O(4) 1.16(3) 1_555 1_555 yes
Cl(2) O(5) 1.30(1) 1_555 1_555 yes
Cl(2) O(6) 1.36(2) 1_555 1_555 yes
Cl(2) O(7) 1.44(3) 1_555 1_555 yes
Cl(2) O(8) 1.27(2) 1_555 1_555 yes
O(9) C(21) 1.18(2) 1_555 1_555 yes
N(1) C(3) 1.32(3) 1_555 1_555 yes
N(1) C(7) 1.46(3) 1_555 1_555 yes
N(2) C(8) 1.21(3) 1_555 1_555 yes
N(2) C(12) 1.35(4) 1_555 1_555 yes
N(3) C(13) 1.66(4) 1_555 1_555 yes
N(3) C(20) 1.25(8) 1_555 1_555 yes
N(4) C(14) 1.38(4) 1_555 1_555 yes
N(4) C(15) 1.77(6) 1_555 1_555 yes
N(5) C(16) 1.43(4) 1_555 1_555 yes
N(5) C(17) 1.71(6) 1_555 1_555 yes
N(6) C(18) 1.37(3) 1_555 1_555 yes
N(6) C(19) 1.79(5) 1_555 1_555 yes
C(3) C(4) 1.41(3) 1_555 1_555 yes
C(4) C(5) 1.28(4) 1_555 1_555 yes
C(5) C(6) 1.29(5) 1_555 1_555 yes
C(6) C(7) 1.47(4) 1_555 1_555 yes
C(7) C(8) 1.47(4) 1_555 1_555 yes
C(8) C(9) 1.33(4) 1_555 1_555 yes
C(9) C(10) 1.41(6) 1_555 1_555 yes
C(10) C(11) 1.33(5) 1_555 1_555 yes
C(11) C(12) 1.43(5) 1_555 1_555 yes
C(13) C(14) 1.41(4) 1_555 1_555 yes
C(15) C(16) 1.20(5) 1_555 1_555 yes
C(17) C(18) 1.27(4) 1_555 1_555 yes
C(19) C(20) 1.38(5) 1_555 1_555 yes
C(21) C(22) 1.14(7) 1_555 1_555 yes
C(21) C(23) 1.68(8) 1_555 1_555 yes
